data_4301690
loop_
_publ_author_name
'Jhon A. Balanta-D\'iaz'
'M\'onica Moya-Cabrera'
'Vojtech Jancik'
'Leslie W. Pineda-Cede\~no'
'Rub\'en A. Toscano'
'Raymundo Cea-Olivares'

_publ_section_title
;
Structural Variety of Alkali Metal Compounds Containing P-E-M (E = S,
Se; M = Li, Na, K) Units Derived from Nitrogen Rich Heterocycles
;
_journal_name_full 'Inorganic Chemistry'
_journal_page_first 2518
_journal_page_last 2525
_journal_paper_doi 10.1021/ic801950q
_journal_volume 48
_journal_year 2009
_chemical_formula_moiety 'C68 H72 N6 Na2 O4 P4 S4'
_chemical_formula_sum 'C68 H72 N6 Na2 O4 P4 S4'
_chemical_formula_weight 1335.42
_chemical_name_systematic
;
 ?
;
_space_group_IT_number 2
_symmetry_cell_setting triclinic
_symmetry_space_group_name_Hall '-P 1'
_symmetry_space_group_name_H-M 'P -1'
_atom_sites_solution_hydrogens geom
_atom_sites_solution_primary direct
_atom_sites_solution_secondary difmap
_audit_creation_method SHELXL-97
_cell_angle_alpha 75.46(2)
_cell_angle_beta 78.20(3)
_cell_angle_gamma 82.76(2)
_cell_formula_units_Z 1
_cell_length_a 10.577(2)
_cell_length_b 12.779(2)
_cell_length_c 12.988(3)
_cell_measurement_reflns_used 9674
_cell_measurement_temperature 173(2)
_cell_measurement_theta_max 25.34
_cell_measurement_theta_min 2.33
_cell_volume 1658.2(6)
_computing_cell_refinement 'Bruker AXS SAINT (v 7.01A, Bruker 2003)'
_computing_data_collection 'SMART V 5.625 (Bruker, 1999)'
_computing_data_reduction 'Bruker AXS SAINT (v 7.01A, Bruker 2003)'
_computing_molecular_graphics 'Bruker AXS SHELXTL (v 6.12)'
_computing_publication_material 'SHELXL-97 (Sheldrick, 1997)'
_computing_structure_refinement 'SHELXL-97 (Sheldrick, 1997)'
_computing_structure_solution 'SHELXS-97 (Sheldrick, 1990)'
_diffrn_ambient_temperature 173(2)
_diffrn_detector_area_resol_mean 0.661
_diffrn_measured_fraction_theta_full 0.996
_diffrn_measured_fraction_theta_max 0.996
_diffrn_measurement_device_type 'Bruker Smart Apex CCD diffractometer'
_diffrn_measurement_method 'omega scan'
_diffrn_radiation_monochromator graphite
_diffrn_radiation_source 'fine-focus sealed tube'
_diffrn_radiation_type MoK\a
_diffrn_radiation_wavelength 0.71073
_diffrn_reflns_av_R_equivalents 0.0420
_diffrn_reflns_av_sigmaI/netI 0.0405
_diffrn_reflns_limit_h_max 12
_diffrn_reflns_limit_h_min -12
_diffrn_reflns_limit_k_max 15
_diffrn_reflns_limit_k_min -15
_diffrn_reflns_limit_l_max 15
_diffrn_reflns_limit_l_min -15
_diffrn_reflns_number 20737
_diffrn_reflns_theta_full 25.03
_diffrn_reflns_theta_max 25.03
_diffrn_reflns_theta_min 1.65
_exptl_absorpt_coefficient_mu 0.306
_exptl_absorpt_correction_T_max 0.9651
_exptl_absorpt_correction_T_min 0.9362
_exptl_absorpt_correction_type multi-scan
_exptl_absorpt_process_details 'Sadabs, Sheldrick 1996'
_exptl_crystal_colour colorless
_exptl_crystal_density_diffrn 1.337
_exptl_crystal_density_method 'not measured'
_exptl_crystal_description block
_exptl_crystal_F_000 700
_exptl_crystal_size_max 0.23
_exptl_crystal_size_mid 0.23
_exptl_crystal_size_min 0.13
_refine_diff_density_max 0.499
_refine_diff_density_min -0.210
_refine_diff_density_rms 0.060
_refine_ls_extinction_method none
_refine_ls_goodness_of_fit_ref 1.056
_refine_ls_hydrogen_treatment constr
_refine_ls_matrix_type full
_refine_ls_number_parameters 397
_refine_ls_number_reflns 5837
_refine_ls_number_restraints 0
_refine_ls_restrained_S_all 1.056
_refine_ls_R_factor_all 0.0537
_refine_ls_R_factor_gt 0.0441
_refine_ls_shift/su_max 0.000
_refine_ls_shift/su_mean 0.000
_refine_ls_structure_factor_coef Fsqd
_refine_ls_weighting_details 'calc w=1/[\s^2^(Fo^2^)+(0.0525P)^2^+0.5836P] where P=(Fo^2^+2Fc^2^)/3'
_refine_ls_weighting_scheme calc
_refine_ls_wR_factor_gt 0.1004
_refine_ls_wR_factor_ref 0.1050
_reflns_number_gt 4973
_reflns_number_total 5837
_reflns_threshold_expression >2sigma(I)
_cod_data_source_file ic801950q_si_002_4.cif
_cod_data_source_block Compound4
_cod_depositor_comments
;
The following automatic conversions were performed:
'_symmetry_cell_setting' value 'Triclinic' changed to 'triclinic'
according to '/home/saulius/struct/CIF-dictionaries/cif_core.dic'
dictionary named 'cif_core.dic' version 2.4.1 from 2010-06-29.

Automatic conversion script
Id: cif_fix_enum 1527 2010-12-29 10:47:43Z saulius 
;
_cod_database_code 4301690

loop_
_symmetry_equiv_pos_as_xyz
'x, y, z'
'-x, -y, -z'

loop_
_atom_site_label
_atom_site_type_symbol
_atom_site_fract_x
_atom_site_fract_y
_atom_site_fract_z
_atom_site_U_iso_or_equiv
_atom_site_adp_type
_atom_site_occupancy
_atom_site_symmetry_multiplicity
_atom_site_calc_flag
_atom_site_refinement_flags
_atom_site_disorder_assembly
_atom_site_disorder_group
O1 O 0.41080(17) 0.77432(14) -0.23599(15) 0.0396(4) Uani 1 1 d . . .
S1 S 0.25976(6) 0.52441(5) -0.27473(5) 0.02742(16) Uani 1 1 d . . .
P1 P 0.29983(5) 0.37119(5) -0.20841(5) 0.01947(14) Uani 1 1 d . . .
Na1 Na 0.46264(8) 0.58777(7) -0.17129(7) 0.0261(2) Uani 1 1 d . . .
N1 N 0.40078(17) 0.41176(15) -0.05350(15) 0.0218(4) Uani 1 1 d . . .
C1 C 0.3116(2) 0.35231(17) -0.06874(17) 0.0194(5) Uani 1 1 d . . .
P2 P 0.14398(5) 0.19040(4) 0.08124(5) 0.01966(15) Uani 1 1 d . . .
S2 S 0.21651(6) 0.05155(5) 0.04947(5) 0.02971(16) Uani 1 1 d . . .
N2 N 0.39890(18) 0.39085(15) 0.05294(15) 0.0244(4) Uani 1 1 d . . .
C2 C 0.2552(2) 0.29498(16) 0.03271(17) 0.0180(5) Uani 1 1 d . . .
O2 O 0.62729(16) 0.57749(14) -0.31827(14) 0.0375(4) Uani 1 1 d . . .
N3 N 0.31130(18) 0.32091(15) 0.10700(15) 0.0240(4) Uani 1 1 d . . .
C3 C 0.1850(2) 0.28431(18) -0.22304(17) 0.0213(5) Uani 1 1 d . . .
C4 C 0.2176(2) 0.17442(19) -0.21657(19) 0.0286(5) Uani 1 1 d . . .
H4A H 0.3007 0.1435 -0.2027 0.034 Uiso 1 1 calc R . .
C5 C 0.1296(3) 0.1097(2) -0.2303(2) 0.0340(6) Uani 1 1 d . . .
H5A H 0.1519 0.0344 -0.2251 0.041 Uiso 1 1 calc R . .
C6 C 0.0094(2) 0.1548(2) -0.2514(2) 0.0341(6) Uani 1 1 d . . .
H6A H -0.0514 0.1103 -0.2600 0.041 Uiso 1 1 calc R . .
C7 C -0.0230(2) 0.2642(2) -0.2600(2) 0.0331(6) Uani 1 1 d . . .
H7A H -0.1053 0.2951 -0.2759 0.040 Uiso 1 1 calc R . .
C8 C 0.0641(2) 0.3291(2) -0.24566(19) 0.0269(5) Uani 1 1 d . . .
H8A H 0.0413 0.4044 -0.2512 0.032 Uiso 1 1 calc R . .
C9 C 0.4562(2) 0.31644(18) -0.26852(18) 0.0228(5) Uani 1 1 d . . .
C10 C 0.5245(2) 0.22950(19) -0.2088(2) 0.0282(5) Uani 1 1 d . . .
H10A H 0.4926 0.2020 -0.1342 0.034 Uiso 1 1 calc R . .
C11 C 0.6387(2) 0.1836(2) -0.2586(2) 0.0364(6) Uani 1 1 d . . .
H11A H 0.6851 0.1245 -0.2180 0.044 Uiso 1 1 calc R . .
C12 C 0.6852(2) 0.2229(2) -0.3661(2) 0.0391(7) Uani 1 1 d . . .
H12A H 0.7630 0.1902 -0.3999 0.047 Uiso 1 1 calc R . .
C13 C 0.6201(2) 0.3097(2) -0.4256(2) 0.0390(7) Uani 1 1 d . . .
H13A H 0.6537 0.3372 -0.4999 0.047 Uiso 1 1 calc R . .
C14 C 0.5052(2) 0.3570(2) -0.3769(2) 0.0313(6) Uani 1 1 d . . .
H14A H 0.4605 0.4171 -0.4178 0.038 Uiso 1 1 calc R . .
C15 C 0.1020(2) 0.18214(18) 0.22607(18) 0.0233(5) Uani 1 1 d . . .
C16 C 0.1552(2) 0.0952(2) 0.2963(2) 0.0312(6) Uani 1 1 d . . .
H16A H 0.2138 0.0421 0.2684 0.037 Uiso 1 1 calc R . .
C17 C 0.1233(3) 0.0857(2) 0.4069(2) 0.0394(7) Uani 1 1 d . . .
H17A H 0.1606 0.0264 0.4546 0.047 Uiso 1 1 calc R . .
C18 C 0.0372(3) 0.1621(2) 0.4478(2) 0.0417(7) Uani 1 1 d . . .
H18A H 0.0146 0.1550 0.5238 0.050 Uiso 1 1 calc R . .
C19 C -0.0157(2) 0.2481(2) 0.3790(2) 0.0395(7) Uani 1 1 d . . .
H19A H -0.0748 0.3007 0.4074 0.047 Uiso 1 1 calc R . .
C20 C 0.0166(2) 0.2588(2) 0.2685(2) 0.0310(6) Uani 1 1 d . . .
H20A H -0.0199 0.3190 0.2213 0.037 Uiso 1 1 calc R . .
C21 C -0.0046(2) 0.24461(18) 0.03117(17) 0.0209(5) Uani 1 1 d . . .
C22 C -0.0882(2) 0.17515(19) 0.01942(18) 0.0242(5) Uani 1 1 d . . .
H22A H -0.0641 0.0995 0.0313 0.029 Uiso 1 1 calc R . .
C23 C -0.2065(2) 0.2154(2) -0.00957(19) 0.0296(6) Uani 1 1 d . . .
H23A H -0.2639 0.1673 -0.0169 0.036 Uiso 1 1 calc R . .
C24 C -0.2418(2) 0.3258(2) -0.02801(19) 0.0301(6) Uani 1 1 d . . .
H24A H -0.3236 0.3533 -0.0473 0.036 Uiso 1 1 calc R . .
C25 C -0.1575(2) 0.39589(19) -0.0182(2) 0.0294(6) Uani 1 1 d . . .
H25A H -0.1810 0.4717 -0.0320 0.035 Uiso 1 1 calc R . .
C26 C -0.0393(2) 0.35579(19) 0.01145(19) 0.0257(5) Uani 1 1 d . . .
H26A H 0.0182 0.4040 0.0184 0.031 Uiso 1 1 calc R . .
C27 C 0.3150(3) 0.8181(2) -0.3008(2) 0.0441(7) Uani 1 1 d . . .
H27A H 0.2333 0.8397 -0.2557 0.053 Uiso 1 1 calc R . .
H27B H 0.2972 0.7639 -0.3377 0.053 Uiso 1 1 calc R . .
C28 C 0.3693(3) 0.9155(2) -0.3823(2) 0.0524(8) Uani 1 1 d . . .
H28A H 0.3017 0.9764 -0.3921 0.063 Uiso 1 1 calc R . .
H28B H 0.4046 0.8976 -0.4530 0.063 Uiso 1 1 calc R . .
C29 C 0.4760(3) 0.9442(2) -0.3345(3) 0.0560(8) Uani 1 1 d . . .
H29A H 0.5618 0.9344 -0.3801 0.067 Uiso 1 1 calc R . .
H29B H 0.4613 1.0202 -0.3268 0.067 Uiso 1 1 calc R . .
C30 C 0.4670(3) 0.8662(2) -0.2258(3) 0.0504(8) Uani 1 1 d . . .
H30A H 0.5541 0.8450 -0.2067 0.060 Uiso 1 1 calc R . .
H30B H 0.4119 0.8993 -0.1692 0.060 Uiso 1 1 calc R . .
C31 C 0.7400(3) 0.5076(2) -0.3016(2) 0.0474(7) Uani 1 1 d . . .
H31A H 0.7181 0.4311 -0.2776 0.057 Uiso 1 1 calc R . .
H31B H 0.7793 0.5249 -0.2455 0.057 Uiso 1 1 calc R . .
C32 C 0.8337(3) 0.5250(3) -0.4089(3) 0.0566(8) Uani 1 1 d . . .
H32A H 0.9216 0.5347 -0.3992 0.068 Uiso 1 1 calc R . .
H32B H 0.8386 0.4629 -0.4427 0.068 Uiso 1 1 calc R . .
C33 C 0.7765(3) 0.6275(3) -0.4770(2) 0.0490(8) Uani 1 1 d . . .
H33A H 0.7396 0.6111 -0.5348 0.059 Uiso 1 1 calc R . .
H33B H 0.8428 0.6802 -0.5103 0.059 Uiso 1 1 calc R . .
C34 C 0.6713(3) 0.6708(2) -0.3962(2) 0.0464(7) Uani 1 1 d . . .
H34A H 0.7066 0.7192 -0.3622 0.056 Uiso 1 1 calc R . .
H34B H 0.5999 0.7116 -0.4318 0.056 Uiso 1 1 calc R . .

loop_
_atom_site_aniso_label
_atom_site_aniso_U_11
_atom_site_aniso_U_22
_atom_site_aniso_U_33
_atom_site_aniso_U_23
_atom_site_aniso_U_13
_atom_site_aniso_U_12
O1 0.0377(10) 0.0312(10) 0.0476(12) -0.0020(9) -0.0108(9) -0.0035(8)
S1 0.0304(3) 0.0212(3) 0.0299(3) -0.0032(2) -0.0091(3) 0.0009(2)
P1 0.0180(3) 0.0205(3) 0.0200(3) -0.0052(2) -0.0032(2) -0.0012(2)
Na1 0.0265(5) 0.0270(5) 0.0254(5) -0.0034(4) -0.0063(4) -0.0063(4)
N1 0.0192(9) 0.0245(10) 0.0224(10) -0.0061(8) -0.0035(8) -0.0029(8)
C1 0.0161(11) 0.0199(11) 0.0223(12) -0.0074(9) -0.0026(9) 0.0021(9)
P2 0.0192(3) 0.0177(3) 0.0216(3) -0.0039(2) -0.0030(2) -0.0018(2)
S2 0.0351(3) 0.0196(3) 0.0347(4) -0.0085(3) -0.0073(3) 0.0031(2)
N2 0.0229(10) 0.0273(11) 0.0236(11) -0.0054(8) -0.0050(8) -0.0045(8)
C2 0.0168(10) 0.0159(11) 0.0218(12) -0.0053(9) -0.0031(9) -0.0014(8)
O2 0.0320(10) 0.0419(11) 0.0349(10) -0.0072(8) 0.0014(8) -0.0050(8)
N3 0.0225(10) 0.0247(10) 0.0254(11) -0.0055(8) -0.0052(8) -0.0037(8)
C3 0.0224(12) 0.0269(12) 0.0153(11) -0.0068(9) -0.0012(9) -0.0049(9)
C4 0.0273(13) 0.0289(13) 0.0296(14) -0.0073(11) -0.0028(10) -0.0044(10)
C5 0.0411(15) 0.0266(13) 0.0357(15) -0.0105(11) -0.0034(12) -0.0071(11)
C6 0.0315(14) 0.0463(16) 0.0281(14) -0.0115(12) -0.0008(11) -0.0176(12)
C7 0.0233(13) 0.0485(16) 0.0304(14) -0.0122(12) -0.0058(11) -0.0059(11)
C8 0.0241(12) 0.0309(13) 0.0258(13) -0.0090(10) -0.0030(10) -0.0001(10)
C9 0.0184(11) 0.0251(12) 0.0263(13) -0.0092(10) -0.0028(9) -0.0027(9)
C10 0.0243(12) 0.0318(13) 0.0260(13) -0.0058(11) -0.0022(10) 0.0013(10)
C11 0.0282(14) 0.0379(15) 0.0440(17) -0.0132(13) -0.0106(12) 0.0086(11)
C12 0.0239(13) 0.0495(17) 0.0462(17) -0.0254(14) 0.0016(12) 0.0041(12)
C13 0.0302(14) 0.0537(18) 0.0304(15) -0.0120(13) 0.0050(11) -0.0052(13)
C14 0.0267(13) 0.0385(15) 0.0260(13) -0.0060(11) -0.0003(10) -0.0026(11)
C15 0.0203(11) 0.0242(12) 0.0251(12) -0.0026(10) -0.0038(9) -0.0076(9)
C16 0.0331(14) 0.0288(13) 0.0305(14) -0.0025(11) -0.0077(11) -0.0041(11)
C17 0.0478(17) 0.0407(16) 0.0273(14) 0.0046(12) -0.0119(12) -0.0112(13)
C18 0.0404(16) 0.065(2) 0.0202(13) -0.0068(13) -0.0008(12) -0.0182(14)
C19 0.0294(14) 0.0585(18) 0.0311(15) -0.0153(13) -0.0008(12) -0.0037(13)
C20 0.0275(13) 0.0382(14) 0.0271(14) -0.0096(11) -0.0040(11) -0.0002(11)
C21 0.0206(11) 0.0230(12) 0.0189(12) -0.0060(9) -0.0017(9) -0.0019(9)
C22 0.0252(12) 0.0232(12) 0.0243(12) -0.0068(10) -0.0022(10) -0.0030(10)
C23 0.0241(12) 0.0365(14) 0.0305(14) -0.0103(11) -0.0030(10) -0.0085(11)
C24 0.0208(12) 0.0403(15) 0.0301(14) -0.0121(11) -0.0053(10) 0.0039(11)
C25 0.0293(13) 0.0243(13) 0.0346(14) -0.0100(11) -0.0069(11) 0.0063(10)
C26 0.0226(12) 0.0251(12) 0.0317(13) -0.0104(10) -0.0054(10) -0.0019(10)
C27 0.0413(16) 0.0432(17) 0.0497(18) -0.0114(14) -0.0153(14) 0.0028(13)
C28 0.065(2) 0.0448(18) 0.0410(18) -0.0019(14) -0.0104(16) 0.0048(15)
C29 0.054(2) 0.0392(17) 0.066(2) 0.0028(15) -0.0086(17) -0.0069(15)
C30 0.0538(19) 0.0400(17) 0.058(2) -0.0002(15) -0.0205(16) -0.0126(14)
C31 0.0436(17) 0.0493(18) 0.0437(18) -0.0090(14) -0.0028(14) 0.0055(14)
C32 0.0438(18) 0.063(2) 0.059(2) -0.0206(17) 0.0077(15) -0.0044(16)
C33 0.0447(17) 0.073(2) 0.0300(16) -0.0134(15) 0.0015(13) -0.0186(16)
C34 0.0450(17) 0.0493(18) 0.0384(17) -0.0011(14) -0.0031(13) -0.0054(14)

loop_
_atom_type_symbol
_atom_type_description
_atom_type_scat_dispersion_real
_atom_type_scat_dispersion_imag
_atom_type_scat_source
C C 0.0033 0.0016 'International Tables Vol C Tables 4.2.6.8 and 6.1.1.4'
H H 0.0000 0.0000 'International Tables Vol C Tables 4.2.6.8 and 6.1.1.4'
N N 0.0061 0.0033 'International Tables Vol C Tables 4.2.6.8 and 6.1.1.4'
O O 0.0106 0.0060 'International Tables Vol C Tables 4.2.6.8 and 6.1.1.4'
Na Na 0.0362 0.0249 'International Tables Vol C Tables 4.2.6.8 and 6.1.1.4'
P P 0.1023 0.0942 'International Tables Vol C Tables 4.2.6.8 and 6.1.1.4'
S S 0.1246 0.1234 'International Tables Vol C Tables 4.2.6.8 and 6.1.1.4'

loop_
_geom_angle_atom_site_label_1
_geom_angle_atom_site_label_2
_geom_angle_atom_site_label_3
_geom_angle
_geom_angle_site_symmetry_1
_geom_angle_site_symmetry_3
_geom_angle_publ_flag
C27 O1 C30 105.0(2) . . ?
C27 O1 Na1 124.62(16) . . ?
C30 O1 Na1 130.33(16) . . ?
P1 S1 Na1 89.96(4) . . ?
C1 P1 C3 110.84(10) . . ?
C1 P1 C9 103.85(10) . . ?
C3 P1 C9 104.57(10) . . ?
C1 P1 S1 111.28(8) . . ?
C3 P1 S1 112.47(8) . . ?
C9 P1 S1 113.33(8) . . ?
O2 Na1 O1 93.47(7) . . ?
O2 Na1 N2 96.04(7) . 2_665 ?
O1 Na1 N2 95.90(7) . 2_665 ?
O2 Na1 N1 115.01(7) . . ?
O1 Na1 N1 149.59(7) . . ?
N2 Na1 N1 91.64(7) 2_665 . ?
O2 Na1 S1 93.38(6) . . ?
O1 Na1 S1 92.62(6) . . ?
N2 Na1 S1 166.87(6) 2_665 . ?
N1 Na1 S1 76.07(5) . . ?
N2 N1 C1 107.15(17) . . ?
N2 N1 Na1 120.74(13) . . ?
C1 N1 Na1 124.79(15) . . ?
N1 C1 C2 107.22(19) . . ?
N1 C1 P1 113.36(16) . . ?
C2 C1 P1 139.41(17) . . ?
C2 P2 C21 107.05(10) . . ?
C2 P2 C15 103.81(10) . . ?
C21 P2 C15 104.32(10) . . ?
C2 P2 S2 113.49(8) . . ?
C21 P2 S2 115.09(8) . . ?
C15 P2 S2 112.08(8) . . ?
N3 N2 N1 111.02(17) . . ?
N3 N2 Na1 109.94(13) . 2_665 ?
N1 N2 Na1 137.38(14) . 2_665 ?
N3 C2 C1 107.57(18) . . ?
N3 C2 P2 117.04(16) . . ?
C1 C2 P2 135.01(17) . . ?
C34 O2 C31 105.5(2) . . ?
C34 O2 Na1 122.33(16) . . ?
C31 O2 Na1 119.01(16) . . ?
N2 N3 C2 107.04(18) . . ?
C4 C3 C8 119.3(2) . . ?
C4 C3 P1 121.13(17) . . ?
C8 C3 P1 119.53(17) . . ?
C5 C4 C3 120.3(2) . . ?
C6 C5 C4 119.9(2) . . ?
C5 C6 C7 120.3(2) . . ?
C6 C7 C8 120.2(2) . . ?
C7 C8 C3 120.1(2) . . ?
C14 C9 C10 119.4(2) . . ?
C14 C9 P1 119.64(18) . . ?
C10 C9 P1 120.89(18) . . ?
C11 C10 C9 119.9(2) . . ?
C12 C11 C10 120.4(2) . . ?
C11 C12 C13 120.4(2) . . ?
C12 C13 C14 120.1(2) . . ?
C9 C14 C13 119.9(2) . . ?
C20 C15 C16 119.0(2) . . ?
C20 C15 P2 122.09(18) . . ?
C16 C15 P2 118.94(19) . . ?
C17 C16 C15 120.3(2) . . ?
C18 C17 C16 120.0(3) . . ?
C19 C18 C17 120.0(2) . . ?
C18 C19 C20 120.3(3) . . ?
C19 C20 C15 120.4(2) . . ?
C22 C21 C26 119.7(2) . . ?
C22 C21 P2 120.09(17) . . ?
C26 C21 P2 120.12(17) . . ?
C23 C22 C21 120.2(2) . . ?
C22 C23 C24 120.2(2) . . ?
C25 C24 C23 119.8(2) . . ?
C26 C25 C24 120.1(2) . . ?
C25 C26 C21 120.0(2) . . ?
O1 C27 C28 106.2(2) . . ?
C27 C28 C29 104.6(2) . . ?
C30 C29 C28 103.8(2) . . ?
O1 C30 C29 105.6(2) . . ?
O2 C31 C32 107.1(2) . . ?
C33 C32 C31 104.0(2) . . ?
C32 C33 C34 103.5(2) . . ?
O2 C34 C33 104.9(2) . . ?

loop_
_geom_bond_atom_site_label_1
_geom_bond_atom_site_label_2
_geom_bond_distance
_geom_bond_site_symmetry_2
_geom_bond_publ_flag
O1 C27 1.420(3) . ?
O1 C30 1.427(3) . ?
O1 Na1 2.354(2) . ?
S1 P1 1.9618(9) . ?
S1 Na1 3.0379(12) . ?
P1 C1 1.797(2) . ?
P1 C3 1.812(2) . ?
P1 C9 1.813(2) . ?
Na1 O2 2.324(2) . ?
Na1 N2 2.411(2) 2_665 ?
Na1 N1 2.462(2) . ?
N1 N2 1.337(3) . ?
N1 C1 1.356(3) . ?
C1 C2 1.390(3) . ?
P2 C2 1.799(2) . ?
P2 C21 1.814(2) . ?
P2 C15 1.821(2) . ?
P2 S2 1.9499(9) . ?
N2 N3 1.333(3) . ?
N2 Na1 2.411(2) 2_665 ?
C2 N3 1.355(3) . ?
O2 C34 1.415(3) . ?
O2 C31 1.416(3) . ?
C3 C4 1.389(3) . ?
C3 C8 1.391(3) . ?
C4 C5 1.385(3) . ?
C5 C6 1.379(4) . ?
C6 C7 1.379(4) . ?
C7 C8 1.382(3) . ?
C9 C14 1.386(3) . ?
C9 C10 1.397(3) . ?
C10 C11 1.383(3) . ?
C11 C12 1.369(4) . ?
C12 C13 1.376(4) . ?
C13 C14 1.391(4) . ?
C15 C20 1.387(3) . ?
C15 C16 1.388(3) . ?
C16 C17 1.384(4) . ?
C17 C18 1.379(4) . ?
C18 C19 1.370(4) . ?
C19 C20 1.381(3) . ?
C21 C22 1.384(3) . ?
C21 C26 1.394(3) . ?
C22 C23 1.380(3) . ?
C23 C24 1.386(3) . ?
C24 C25 1.385(3) . ?
C25 C26 1.382(3) . ?
C27 C28 1.506(4) . ?
C28 C29 1.516(4) . ?
C29 C30 1.502(4) . ?
C31 C32 1.520(4) . ?
C32 C33 1.517(4) . ?
C33 C34 1.518(4) . ?
